data_4025613
loop_
_publ_author_name
'Marcus Angelin'
'Martin Rahm'
'Andreas Fischer'
'Tore Brinck'
'Olof Ramstr\"om'

_publ_contact_author_address
;
Organic Chemistry
School of Chemical Science and Engineering
Royal Institute of Technology (KTH)
100 44 Stockholm
Sweden
;
_publ_contact_author_email ramstrom@kth.se
_publ_contact_author_name 'Olof Ramstr\"om'
_publ_section_title
;
 Diastereoselective One-Pot Tandem Synthesis of 3-Substituted
 Isoindolinones: A Mechanistic Investigation
;
_journal_name_full 'Journal of Organic Chemistry'
_journal_page_first 5882
_journal_page_last 5887
_journal_paper_doi 10.1021/jo100868z
_journal_volume 75
_journal_year 2010
_chemical_compound_source 'Local laboratory'
_chemical_formula_moiety 'C11 H12 N2 O3'
_chemical_formula_sum 'C11 H12 N2 O3'
_chemical_formula_weight 220.228
_chemical_name_systematic
;
 ?
;
_space_group_IT_number 148
_symmetry_cell_setting hexagonal
_symmetry_space_group_name_Hall '-R 3'
_symmetry_space_group_name_H-M 'R -3 :H'
_atom_sites_solution_primary direct
_atom_sites_solution_secondary difmap
_audit_update_record
;
2010-02-01 # Formatted by publCIF
;
_cell_angle_alpha 90.00
_cell_angle_beta 90.00
_cell_angle_gamma 120.00
_cell_formula_units_Z 18
_cell_length_a 35.530(5)
_cell_length_b 35.530(5)
_cell_length_c 5.4355(7)
_cell_measurement_reflns_used 44
_cell_measurement_temperature 299
_cell_measurement_theta_max 16.8
_cell_measurement_theta_min 3.4
_cell_volume 5942.4(14)
_computing_cell_refinement Dirax
_computing_data_collection KappaCCD
_computing_data_reduction 'EvalCCD (Duisenberg et al., 2003)'
_computing_molecular_graphics 'DIAMOND (Brandenburg, 1999)'
_computing_publication_material 'publCIF (Westrip, 2010)'
_computing_structure_refinement 'SHELXL-97 (Sheldrick, 1997)'
_computing_structure_solution SIR97
_diffrn_ambient_temperature 299
_diffrn_measured_fraction_theta_full 0.989
_diffrn_measured_fraction_theta_max 0.989
_diffrn_measurement_device 'Bruker-Nonius KappaCCD'
_diffrn_measurement_method '\f & \w'
_diffrn_radiation_source 'fine-focus sealed tube'
_diffrn_radiation_type ' MoK\a'
_diffrn_radiation_wavelength_id all
_diffrn_reflns_av_R_equivalents 0.081
_diffrn_reflns_av_sigmaI/netI 0.037
_diffrn_reflns_limit_h_max 38
_diffrn_reflns_limit_h_min -38
_diffrn_reflns_limit_k_max 38
_diffrn_reflns_limit_k_min -38
_diffrn_reflns_limit_l_max 5
_diffrn_reflns_limit_l_min -5
_diffrn_reflns_number 20055
_diffrn_reflns_theta_full 22.5
_diffrn_reflns_theta_max 22.5
_diffrn_reflns_theta_min 4.59
_exptl_absorpt_coefficient_mu 0.082
_exptl_absorpt_correction_type none
_exptl_crystal_colour Colourless
_exptl_crystal_density_diffrn 1.108
_exptl_crystal_density_method 'not measured'
_exptl_crystal_description block
_exptl_crystal_F_000 2088
_exptl_crystal_size_max 0.30
_exptl_crystal_size_mid 0.15
_exptl_crystal_size_min 0.10
_refine_diff_density_max 0.431
_refine_diff_density_min -0.393
_refine_diff_density_rms 0.063
_refine_ls_extinction_method none
_refine_ls_goodness_of_fit_ref 1.06
_refine_ls_hydrogen_treatment constr
_refine_ls_matrix_type full
_refine_ls_number_parameters 163
_refine_ls_number_reflns 1662
_refine_ls_number_restraints 9
_refine_ls_restrained_S_all 1.11
_refine_ls_R_factor_all 0.127
_refine_ls_R_factor_gt 0.095
_refine_ls_shift/su_max 0.005
_refine_ls_shift/su_mean 0.001
_refine_ls_structure_factor_coef Fsqd
_refine_ls_weighting_details 'calc w=1/[\s^2^(Fo^2^)+(0.1468P)^2^+24.5817P] where P=(Fo^2^+2Fc^2^)/3'
_refine_ls_weighting_scheme calc
_refine_ls_wR_factor_gt 0.251
_refine_ls_wR_factor_ref 0.283
_reflns_number_gt 1186
_reflns_number_total 1662
_reflns_threshold_expression I>2\s(I)
_cod_data_source_file jo100868z_si_003.cif
_cod_data_source_block 091005
_cod_original_sg_symbol_H-M 'R -3'
_cod_database_code 4025613

loop_
_symmetry_equiv_pos_as_xyz
'x, y, z'
'-y, x-y, z'
'-x+y, -x, z'
'x+2/3, y+1/3, z+1/3'
'-y+2/3, x-y+1/3, z+1/3'
'-x+y+2/3, -x+1/3, z+1/3'
'x+1/3, y+2/3, z+2/3'
'-y+1/3, x-y+2/3, z+2/3'
'-x+y+1/3, -x+2/3, z+2/3'
'-x, -y, -z'
'y, -x+y, -z'
'x-y, x, -z'
'-x+2/3, -y+1/3, -z+1/3'
'y+2/3, -x+y+1/3, -z+1/3'
'x-y+2/3, x+1/3, -z+1/3'
'-x+1/3, -y+2/3, -z+2/3'
'y+1/3, -x+y+2/3, -z+2/3'
'x-y+1/3, x+2/3, -z+2/3'

loop_
_atom_site_label
_atom_site_type_symbol
_atom_site_fract_x
_atom_site_fract_y
_atom_site_fract_z
_atom_site_U_iso_or_equiv
_atom_site_adp_type
_atom_site_occupancy
_atom_site_symmetry_multiplicity
_atom_site_calc_flag
_atom_site_refinement_flags
_atom_site_disorder_assembly
_atom_site_disorder_group
C1 C 0.29658(15) 0.02733(15) -0.1163(9) 0.0517(13) Uani 1 1 d . . .
C2 C 0.27456(17) -0.00779(16) 0.0353(10) 0.0585(14) Uani 1 1 d . . .
C3 C 0.25046(18) -0.00633(17) 0.2304(10) 0.0602(15) Uani 1 1 d . . .
C4 C 0.24691(18) 0.03011(17) 0.2755(9) 0.0597(15) Uani 1 1 d . . .
C5 C 0.26885(16) 0.06515(14) 0.1217(9) 0.0495(13) Uani 1 1 d . . .
C6 C 0.29335(15) 0.06388(15) -0.0694(8) 0.0471(12) Uani 1 1 d . . .
C7 C 0.31343(16) 0.10611(15) -0.1992(10) 0.0525(13) Uani 1 1 d . B .
C8 C 0.27054(19) 0.10850(16) 0.1234(9) 0.0630(16) Uani 1 1 d . B .
C9 C 0.2269(3) 0.1064(2) 0.1019(13) 0.087(2) Uani 1 1 d D . .
C10A C 0.2382(5) 0.1553(5) 0.161(4) 0.076(5) Uani 0.50 1 d PD B 1
C11A C 0.1959(6) 0.1560(7) 0.176(5) 0.143(9) Uani 0.50 1 d PD B 1
C10B C 0.2206(6) 0.1434(5) 0.031(2) 0.077(5) Uani 0.50 1 d PD B 2
C11B C 0.2320(10) 0.1709(5) 0.260(3) 0.113(8) Uani 0.50 1 d PD B 2
N1 N 0.30051(15) 0.13078(13) -0.0781(9) 0.0697(15) Uani 1 1 d . . .
N2 N 0.2044(3) 0.0792(4) -0.1300(16) 0.132(3) Uani 1 1 d D B .
O1 O 0.33736(12) 0.11754(11) -0.3803(7) 0.0652(12) Uani 1 1 d . . .
O2 O 0.1745(4) 0.0445(4) -0.086(2) 0.224(5) Uani 1 1 d D . .
O3 O 0.2157(3) 0.0942(5) -0.3155(15) 0.234(6) Uani 1 1 d D . .
H1 H 0.3133 0.0266 -0.2473 0.062 Uiso 1 1 calc R . .
H2 H 0.2758 -0.0332 0.0065 0.070 Uiso 1 1 calc R . .
H3 H 0.2363 -0.0305 0.3341 0.072 Uiso 1 1 calc R . .
H4 H 0.2302 0.0309 0.4061 0.072 Uiso 1 1 calc R . .
H8 H 0.2846 0.1237 0.2771 0.076 Uiso 1 1 calc R . .
H9 H 0.2094 0.0886 0.2418 0.104 Uiso 1 1 calc R A 1
H10A H 0.2652 0.1766 0.0805 0.100 Uiso 0.50 1 d PR B 1
H10B H 0.2148 0.1465 0.0409 0.100 Uiso 0.50 1 d PR B 1
H11A H 0.1870 0.1379 0.3213 0.215 Uiso 0.50 1 d PR B 1
H11B H 0.1729 0.1617 0.1280 0.215 Uiso 0.50 1 d PR B 1
H11C H 0.2221 0.1833 0.2109 0.215 Uiso 0.50 1 d PR B 1
H10C H 0.2212 0.1568 -0.1263 0.092 Uiso 0.50 1 d PR B 2
H10D H 0.1938 0.1343 0.1237 0.092 Uiso 0.50 1 d PR B 2
H11D H 0.2258 0.1617 0.4293 0.169 Uiso 0.50 1 d PR B 2
H11E H 0.2451 0.2023 0.2516 0.169 Uiso 0.50 1 d PR B 2
H11F H 0.2518 0.1623 0.1928 0.169 Uiso 0.50 1 d PR B 2
H1N H 0.3041 0.1553 -0.1149 0.084 Uiso 1 1 d R B .

loop_
_atom_site_aniso_label
_atom_site_aniso_U_11
_atom_site_aniso_U_22
_atom_site_aniso_U_33
_atom_site_aniso_U_23
_atom_site_aniso_U_13
_atom_site_aniso_U_12
C1 0.049(3) 0.047(3) 0.060(3) 0.004(2) 0.000(2) 0.025(2)
C2 0.066(3) 0.046(3) 0.069(3) 0.005(3) -0.001(3) 0.032(3)
C3 0.068(3) 0.041(3) 0.063(3) 0.011(2) 0.001(3) 0.021(3)
C4 0.074(4) 0.055(3) 0.051(3) 0.007(2) 0.007(3) 0.032(3)
C5 0.056(3) 0.034(3) 0.051(3) 0.006(2) 0.002(2) 0.017(2)
C6 0.045(3) 0.043(3) 0.053(3) 0.007(2) 0.002(2) 0.021(2)
C7 0.049(3) 0.043(3) 0.064(3) 0.008(2) 0.006(3) 0.022(2)
C8 0.090(4) 0.047(3) 0.054(3) 0.007(2) 0.017(3) 0.036(3)
C9 0.127(6) 0.086(5) 0.085(5) 0.040(4) 0.052(4) 0.081(5)
C10A 0.103(13) 0.061(11) 0.105(15) 0.013(10) 0.034(11) 0.055(10)
C11B 0.129(16) 0.154(19) 0.22(2) 0.049(16) 0.076(16) 0.127(16)
C10A 0.105(12) 0.080(10) 0.052(8) -0.004(7) 0.003(7) 0.052(9)
C11B 0.23(3) 0.066(10) 0.077(10) 0.002(7) 0.028(13) 0.103(15)
N1 0.088(3) 0.041(2) 0.082(3) 0.022(2) 0.034(3) 0.033(2)
N2 0.106(6) 0.229(11) 0.108(7) 0.060(7) 0.022(5) 0.120(7)
O1 0.066(2) 0.055(2) 0.077(3) 0.0213(18) 0.028(2) 0.0320(19)
O2 0.197(10) 0.242(12) 0.190(9) -0.004(8) -0.056(8) 0.078(9)
O3 0.165(7) 0.461(17) 0.100(5) 0.068(8) 0.030(5) 0.174(9)

loop_
_atom_type_symbol
_atom_type_description
_atom_type_scat_dispersion_real
_atom_type_scat_dispersion_imag
_atom_type_scat_source
C C 0.0033 0.0016 'International Tables Vol C Tables 4.2.6.8 and 6.1.1.4'
H H 0.0000 0.0000 'International Tables Vol C Tables 4.2.6.8 and 6.1.1.4'
N N 0.0061 0.0033 'International Tables Vol C Tables 4.2.6.8 and 6.1.1.4'
O O 0.0106 0.0060 'International Tables Vol C Tables 4.2.6.8 and 6.1.1.4'

loop_
_diffrn_radiation_wavelength
0.71073

loop_
_geom_angle_atom_site_label_1
_geom_angle_atom_site_label_2
_geom_angle_atom_site_label_3
_geom_angle
_geom_angle_site_symmetry_1
_geom_angle_site_symmetry_3
_geom_angle_publ_flag
C2 C1 C6 117.6(5) . . ?
C1 C2 C3 121.0(5) . . ?
C4 C3 C2 121.3(5) . . ?
C5 C4 C3 117.5(5) . . ?
C6 C5 C4 121.1(5) . . ?
C6 C5 C8 109.6(4) . . ?
C4 C5 C8 129.3(5) . . ?
C5 C6 C1 121.5(4) . . ?
C5 C6 C7 108.9(4) . . ?
C1 C6 C7 129.6(4) . . ?
O1 C7 N1 125.6(4) . . ?
O1 C7 C6 128.5(5) . . ?
N1 C7 C6 105.9(4) . . ?
N1 C8 C5 101.2(4) . . ?
N1 C8 C9 114.7(5) . . ?
C5 C8 C9 115.5(5) . . ?
C8 C9 N2 106.8(5) . . ?
C7 N1 C8 114.3(4) . . ?
O3 N2 O2 127.0(14) . . ?
O3 N2 C9 119.6(11) . . ?
O2 N2 C9 113.3(9) . . ?
C2 C1 H1 121.2 . . ?
C6 C1 H1 121.2 . . ?
C1 C2 H2 119.5 . . ?
C3 C2 H2 119.5 . . ?
C4 C3 H3 119.4 . . ?
C2 C3 H3 119.4 . . ?
C5 C4 H4 121.3 . . ?
C3 C4 H4 121.3 . . ?
N1 C8 H8 108.4 . . ?
C5 C8 H8 108.4 . . ?
C9 C8 H8 108.4 . . ?
C8 C9 H9 105.8 . . ?
N2 C9 H9 105.8 . . ?
C7 N1 H1N 129.1 . . ?
C8 N1 H1N 115.8 . . ?

loop_
_geom_bond_atom_site_label_1
_geom_bond_atom_site_label_2
_geom_bond_distance
_geom_bond_site_symmetry_2
_geom_bond_publ_flag
C1 C2 1.368(7) . ?
C1 C6 1.383(7) . ?
C2 C3 1.372(7) . ?
C3 C4 1.384(8) . ?
C4 C5 1.373(7) . ?
C5 C6 1.363(7) . ?
C5 C8 1.511(7) . ?
C6 C7 1.479(7) . ?
C7 O1 1.223(6) . ?
C7 N1 1.347(8) . ?
C8 N1 1.455(7) . ?
C8 C9 1.519(13) . ?
C9 C10B 1.476(13) . ?
C9 N2 1.538(10) . ?
C9 C10A 1.591(14) . ?
C10 C11A 1.506(16) . ?
C10 C11B 1.502(14) . ?
N2 O3 1.112(9) . ?
N2 O2 1.170(10) . ?
C1 H1 0.93 . ?
C2 H2 0.93 . ?
C3 H3 0.93 . ?
C4 H4 0.93 . ?
C8 H8 0.98 . ?
C9 H9 0.98 . ?
C10A H10A 0.97 . ?
C10A H10B 0.97 . ?
C11A H11A 0.96 . ?
C11A H11B 0.96 . ?
C11A H11C 0.96 . ?
C10B H10C 0.97 . ?
C10B H10D 0.97 . ?
C11B H11D 0.96 . ?
C11B H11E 0.96 . ?
C11B H11F 0.96 . ?
N1 H1N 0.84 . ?

loop_
_geom_hbond_atom_site_label_D
_geom_hbond_atom_site_label_H
_geom_hbond_atom_site_label_A
_geom_hbond_distance_DH
_geom_hbond_distance_HA
_geom_hbond_distance_DA
_geom_hbond_angle_DHA
_geom_hbond_site_symmetry_A
N1 H1N O1 0.83 2.09 2.892(5) 160 13_554
